data_4034240
loop_
_publ_author_name
'Gandhi, Soniya'
'Baire, Beeraiah'

_publ_section_title
;
 Unusual Formation of Cyclopenta[ b]indoles from 3-Indolylmethanols and
 Alkynes.
;
_journal_issue 7
_journal_name_full 'The Journal of organic chemistry'
_journal_page_first 3904
_journal_page_last 3918
_journal_paper_doi 10.1021/acs.joc.8b03027
_journal_volume 84
_journal_year 2019
_chemical_formula_moiety 'C35 H33 N O2 S'
_chemical_formula_sum 'C35 H33 N O2 S'
_chemical_formula_weight 531.68
_space_group_crystal_system triclinic
_space_group_IT_number 2
_space_group_name_Hall '-P 1'
_space_group_name_H-M_alt 'P -1'
_atom_sites_solution_hydrogens geom
_audit_creation_method SHELXL-2014/7
_cell_angle_alpha 79.326(4)
_cell_angle_beta 83.739(4)
_cell_angle_gamma 70.701(4)
_cell_formula_units_Z 2
_cell_length_a 10.1216(9)
_cell_length_b 10.5451(10)
_cell_length_c 14.9420(14)
_cell_measurement_reflns_used 1208
_cell_measurement_temperature 296(2)
_cell_measurement_theta_max 19.31
_cell_measurement_theta_min 2.30
_cell_volume 1477.2(2)
_computing_cell_refinement 'Bruker SAINT'
_computing_data_collection 'Bruker APEX2'
_computing_data_reduction 'Bruker SAINT'
_computing_molecular_graphics 'Bruker SHELXTL'
_computing_publication_material 'Bruker SHELXTL'
_computing_structure_refinement 'SHELXL-2014/7 (Sheldrick, 2014)'
_computing_structure_solution 'SHELXS-97 (Sheldrick 2008)'
_diffrn_ambient_temperature 296(2)
_diffrn_measured_fraction_theta_full 0.964
_diffrn_measured_fraction_theta_max 0.964
_diffrn_measurement_device_type 'Bruker APEX-II CCD'
_diffrn_measurement_method '\f and \w scans'
_diffrn_radiation_type MoK\a
_diffrn_radiation_wavelength 0.71073
_diffrn_reflns_av_R_equivalents 0.0579
_diffrn_reflns_av_unetI/netI 0.0619
_diffrn_reflns_Laue_measured_fraction_full 0.964
_diffrn_reflns_Laue_measured_fraction_max 0.964
_diffrn_reflns_limit_h_max 10
_diffrn_reflns_limit_h_min -10
_diffrn_reflns_limit_k_max 11
_diffrn_reflns_limit_k_min -11
_diffrn_reflns_limit_l_max 15
_diffrn_reflns_limit_l_min -15
_diffrn_reflns_number 12992
_diffrn_reflns_point_group_measured_fraction_full 0.964
_diffrn_reflns_point_group_measured_fraction_max 0.964
_diffrn_reflns_theta_full 22.349
_diffrn_reflns_theta_max 22.349
_diffrn_reflns_theta_min 2.073
_exptl_absorpt_coefficient_mu 0.141
_exptl_absorpt_correction_T_max 0.986
_exptl_absorpt_correction_T_min 0.966
_exptl_absorpt_correction_type multi-scan
_exptl_absorpt_process_details 'SADABS V2014/5(Bruker AXS.Inc)'
_exptl_crystal_colour colourless
_exptl_crystal_density_diffrn 1.195
_exptl_crystal_description Rectangular
_exptl_crystal_F_000 564
_exptl_crystal_size_max 0.250
_exptl_crystal_size_mid 0.220
_exptl_crystal_size_min 0.100
_refine_diff_density_max 0.455
_refine_diff_density_min -0.205
_refine_diff_density_rms 0.043
_refine_ls_extinction_coef 0.015(4)
_refine_ls_extinction_expression Fc^*^=kFc[1+0.001xFc^2^\l^3^/sin(2\q)]^-1/4^
_refine_ls_extinction_method 'SHELXL-2014/7 (Sheldrick 2014'
_refine_ls_goodness_of_fit_ref 1.008
_refine_ls_hydrogen_treatment constr
_refine_ls_matrix_type full
_refine_ls_number_parameters 358
_refine_ls_number_reflns 3644
_refine_ls_number_restraints 0
_refine_ls_restrained_S_all 1.008
_refine_ls_R_factor_all 0.1308
_refine_ls_R_factor_gt 0.0672
_refine_ls_shift/su_max 0.001
_refine_ls_shift/su_mean 0.000
_refine_ls_structure_factor_coef Fsqd
_refine_ls_weighting_details 'w=1/[\s^2^(Fo^2^)+(0.1075P)^2^+0.5344P] where P=(Fo^2^+2Fc^2^)/3'
_refine_ls_weighting_scheme calc
_refine_ls_wR_factor_gt 0.1756
_refine_ls_wR_factor_ref 0.2248
_reflns_Friedel_coverage 0.000
_reflns_number_gt 1943
_reflns_number_total 3644
_reflns_threshold_expression 'I > 2\s(I)'
_cod_data_source_file jo8b03027_si_003.cif
_cod_data_source_block 70
_cod_database_code 4034240
_shelx_shelxl_version_number 2014/7
_shelx_space_group_comment
; 
The symmetry employed for this shelxl refinement is uniquely defined 
by the following loop, which should always be used as a source of 
symmetry information in preference to the above space-group names. 
They are only intended as comments. 
;
_shelx_estimated_absorpt_t_min 0.966
_shelx_estimated_absorpt_t_max 0.986

loop_
_space_group_symop_operation_xyz
'x, y, z'
'-x, -y, -z'

loop_
_atom_site_label
_atom_site_type_symbol
_atom_site_fract_x
_atom_site_fract_y
_atom_site_fract_z
_atom_site_U_iso_or_equiv
_atom_site_adp_type
_atom_site_occupancy
_atom_site_site_symmetry_order
_atom_site_calc_flag
_atom_site_refinement_flags_posn
_atom_site_refinement_flags_adp
C1 C 0.2592(5) 0.1808(6) 0.6997(4) 0.0822(15) Uani 1 1 d . .
C2 C 0.2552(5) 0.2773(8) 0.7524(4) 0.1002(18) Uani 1 1 d . .
H2 H 0.2632 0.2540 0.8151 0.120 Uiso 1 1 calc R U
C3 C 0.2392(6) 0.4089(7) 0.7096(5) 0.1053(19) Uani 1 1 d . .
H3 H 0.2346 0.4748 0.7445 0.126 Uiso 1 1 calc R U
C4 C 0.2301(6) 0.4447(6) 0.6177(5) 0.0948(17) Uani 1 1 d . .
H4 H 0.2204 0.5341 0.5911 0.114 Uiso 1 1 calc R U
C5 C 0.2351(5) 0.3502(6) 0.5629(4) 0.0825(15) Uani 1 1 d . .
H5 H 0.2288 0.3756 0.5001 0.099 Uiso 1 1 calc R U
C6 C 0.2499(4) 0.2151(5) 0.6041(4) 0.0704(13) Uani 1 1 d . .
C7 C 0.2542(5) 0.0929(5) 0.5717(4) 0.0689(13) Uani 1 1 d . .
C8 C 0.2575(4) 0.0370(5) 0.4884(3) 0.0662(12) Uani 1 1 d . .
C9 C 0.2682(5) -0.0946(5) 0.5121(4) 0.0751(14) Uani 1 1 d . .
C10 C 0.2787(5) -0.1399(5) 0.6156(4) 0.0850(15) Uani 1 1 d . .
H10 H 0.1983 -0.1695 0.6410 0.102 Uiso 1 1 calc R U
C11 C 0.2650(5) -0.0073(6) 0.6434(4) 0.0778(14) Uani 1 1 d . .
C12 C 0.4148(8) -0.2572(6) 0.6347(5) 0.143(3) Uani 1 1 d . .
H12A H 0.4934 -0.2261 0.6133 0.215 Uiso 1 1 calc R U
H12B H 0.4172 -0.3301 0.6038 0.215 Uiso 1 1 calc R U
H12C H 0.4192 -0.2892 0.6992 0.215 Uiso 1 1 calc R U
C13 C 0.0575(6) 0.0407(6) 0.8484(4) 0.0893(16) Uani 1 1 d . .
C14 C 0.0043(7) 0.1292(7) 0.9095(4) 0.1039(18) Uani 1 1 d . .
H14 H 0.0647 0.1540 0.9403 0.125 Uiso 1 1 calc R U
C15 C -0.1377(9) 0.1813(6) 0.9254(4) 0.1098(19) Uani 1 1 d . .
H15 H -0.1726 0.2404 0.9677 0.132 Uiso 1 1 calc R U
C16 C -0.2294(8) 0.1483(8) 0.8802(5) 0.109(2) Uani 1 1 d . .
C17 C -0.1723(10) 0.0617(9) 0.8195(6) 0.134(3) Uani 1 1 d . .
H17 H -0.2327 0.0388 0.7875 0.161 Uiso 1 1 calc R U
C18 C -0.0312(9) 0.0057(7) 0.8025(5) 0.126(2) Uani 1 1 d . .
H18 H 0.0033 -0.0544 0.7608 0.152 Uiso 1 1 calc R U
C19 C -0.3866(7) 0.2071(8) 0.8992(5) 0.159(3) Uani 1 1 d . .
H19A H -0.4227 0.2907 0.8582 0.238 Uiso 1 1 calc R U
H19B H -0.4050 0.2245 0.9610 0.238 Uiso 1 1 calc R U
H19C H -0.4315 0.1434 0.8905 0.238 Uiso 1 1 calc R U
C20 C 0.2510(5) 0.1171(4) 0.3959(3) 0.0637(12) Uani 1 1 d . .
C21 C 0.1451(5) 0.2382(5) 0.3723(4) 0.0829(15) Uani 1 1 d . .
H21 H 0.0754 0.2702 0.4161 0.099 Uiso 1 1 calc R U
C22 C 0.1398(6) 0.3127(5) 0.2860(4) 0.0865(15) Uani 1 1 d . .
H22 H 0.0658 0.3928 0.2730 0.104 Uiso 1 1 calc R U
C23 C 0.2406(6) 0.2722(6) 0.2186(3) 0.0823(15) Uani 1 1 d . .
C24 C 0.3476(6) 0.1523(6) 0.2426(4) 0.0906(16) Uani 1 1 d . .
H24 H 0.4185 0.1215 0.1991 0.109 Uiso 1 1 calc R U
C25 C 0.3526(5) 0.0769(5) 0.3290(4) 0.0812(14) Uani 1 1 d . .
H25 H 0.4266 -0.0031 0.3420 0.097 Uiso 1 1 calc R U
C26 C 0.2401(8) 0.3530(6) 0.1222(4) 0.1066(19) Uani 1 1 d . .
C27 C 0.1051(9) 0.4754(8) 0.1080(5) 0.168(3) Uani 1 1 d . .
H27A H 0.0254 0.4435 0.1161 0.252 Uiso 1 1 calc R U
H27B H 0.1086 0.5248 0.0475 0.252 Uiso 1 1 calc R U
H27C H 0.0972 0.5341 0.1517 0.252 Uiso 1 1 calc R U
C28 C 0.3644(8) 0.4090(7) 0.1072(4) 0.143(3) Uani 1 1 d . .
H28A H 0.3572 0.4661 0.1518 0.215 Uiso 1 1 calc R U
H28B H 0.3630 0.4612 0.0472 0.215 Uiso 1 1 calc R U
H28C H 0.4506 0.3348 0.1131 0.215 Uiso 1 1 calc R U
C29 C 0.2542(11) 0.2614(8) 0.0518(4) 0.188(4) Uani 1 1 d . .
H29A H 0.3400 0.1868 0.0592 0.282 Uiso 1 1 calc R U
H29B H 0.2552 0.3127 -0.0084 0.282 Uiso 1 1 calc R U
H29C H 0.1763 0.2268 0.0599 0.282 Uiso 1 1 calc R U
C30 C 0.2639(6) -0.1908(5) 0.4527(4) 0.0770(14) Uani 1 1 d . .
C31 C 0.1380(6) -0.2000(6) 0.4323(4) 0.0943(16) Uani 1 1 d . .
H31 H 0.0549 -0.1408 0.4535 0.113 Uiso 1 1 calc R U
C32 C 0.1317(7) -0.2933(7) 0.3820(4) 0.113(2) Uani 1 1 d . .
H32 H 0.0449 -0.2968 0.3699 0.136 Uiso 1 1 calc R U
C33 C 0.2508(8) -0.3814(6) 0.3491(4) 0.110(2) Uani 1 1 d . .
H33 H 0.2463 -0.4460 0.3158 0.132 Uiso 1 1 calc R U
C34 C 0.3749(7) -0.3727(6) 0.3660(5) 0.123(2) Uani 1 1 d . .
H34 H 0.4569 -0.4306 0.3427 0.148 Uiso 1 1 calc R U
C35 C 0.3831(6) -0.2785(6) 0.4180(5) 0.113(2) Uani 1 1 d . .
H35 H 0.4704 -0.2752 0.4293 0.136 Uiso 1 1 calc R U
N1 N 0.2742(4) 0.0392(5) 0.7249(3) 0.0884(13) Uani 1 1 d . .
O1 O 0.3100(4) 0.0129(5) 0.8907(3) 0.1405(17) Uani 1 1 d . .
O2 O 0.2709(5) -0.1720(4) 0.8256(3) 0.1459(18) Uani 1 1 d . .
S1 S 0.23885(18) -0.0313(2) 0.83011(11) 0.1122(7) Uani 1 1 d . .

loop_
_atom_site_aniso_label
_atom_site_aniso_U_11
_atom_site_aniso_U_22
_atom_site_aniso_U_33
_atom_site_aniso_U_23
_atom_site_aniso_U_13
_atom_site_aniso_U_12
C1 0.062(3) 0.098(4) 0.082(4) -0.014(4) 0.003(3) -0.021(3)
C2 0.080(4) 0.140(6) 0.080(4) -0.028(5) 0.003(3) -0.032(4)
C3 0.098(5) 0.109(5) 0.113(6) -0.032(4) 0.003(4) -0.034(4)
C4 0.088(4) 0.085(4) 0.111(5) -0.023(4) 0.004(3) -0.027(3)
C5 0.063(3) 0.085(4) 0.095(4) -0.011(4) 0.004(3) -0.022(3)
C6 0.049(3) 0.084(4) 0.071(4) -0.009(3) 0.005(2) -0.017(2)
C7 0.059(3) 0.065(3) 0.075(4) 0.001(3) 0.000(2) -0.017(2)
C8 0.055(3) 0.067(3) 0.069(4) -0.006(3) 0.003(2) -0.014(2)
C9 0.055(3) 0.070(4) 0.088(4) -0.001(3) 0.004(2) -0.013(2)
C10 0.077(4) 0.068(3) 0.095(4) 0.004(3) 0.000(3) -0.013(3)
C11 0.059(3) 0.087(4) 0.077(4) -0.003(3) 0.002(3) -0.017(3)
C12 0.162(7) 0.100(5) 0.149(6) -0.016(4) -0.041(5) -0.010(5)
C13 0.092(4) 0.100(4) 0.068(4) 0.001(3) 0.003(3) -0.031(3)
C14 0.099(6) 0.128(5) 0.087(4) -0.014(4) -0.004(4) -0.041(4)
C15 0.108(6) 0.114(5) 0.098(5) -0.010(4) 0.008(4) -0.031(4)
C16 0.102(6) 0.122(5) 0.092(5) 0.026(4) -0.008(4) -0.045(4)
C17 0.122(7) 0.185(8) 0.128(6) -0.031(6) 0.001(5) -0.090(6)
C18 0.117(6) 0.159(6) 0.122(6) -0.037(5) 0.019(5) -0.069(5)
C19 0.091(6) 0.195(7) 0.158(7) 0.032(5) 0.007(4) -0.040(5)
C20 0.052(3) 0.065(3) 0.070(3) -0.011(3) 0.000(3) -0.014(2)
C21 0.074(4) 0.079(4) 0.079(4) -0.006(3) 0.008(3) -0.010(3)
C22 0.081(4) 0.083(4) 0.082(4) -0.006(3) -0.003(3) -0.012(3)
C23 0.085(4) 0.091(4) 0.067(4) -0.007(3) -0.011(3) -0.022(3)
C24 0.088(4) 0.098(4) 0.074(4) -0.016(3) 0.011(3) -0.018(3)
C25 0.072(4) 0.079(3) 0.084(4) -0.011(3) -0.001(3) -0.014(3)
C26 0.126(6) 0.111(5) 0.071(4) -0.005(3) -0.014(3) -0.025(4)
C27 0.172(8) 0.180(8) 0.111(6) 0.045(5) -0.031(5) -0.031(6)
C28 0.165(7) 0.152(6) 0.106(5) 0.020(4) 0.006(5) -0.069(6)
C29 0.336(13) 0.179(7) 0.074(5) -0.030(5) -0.020(6) -0.106(8)
C30 0.061(4) 0.063(3) 0.098(4) -0.006(3) 0.011(3) -0.015(3)
C31 0.070(4) 0.108(4) 0.098(4) -0.029(4) 0.008(3) -0.016(3)
C32 0.083(5) 0.138(5) 0.127(5) -0.051(5) 0.013(4) -0.036(4)
C33 0.113(6) 0.097(5) 0.134(5) -0.026(4) 0.016(4) -0.055(4)
C34 0.094(5) 0.087(4) 0.187(7) -0.056(4) 0.023(4) -0.019(4)
C35 0.065(4) 0.092(4) 0.187(7) -0.049(4) 0.011(4) -0.022(3)
N1 0.086(3) 0.099(4) 0.071(3) 0.002(3) -0.002(2) -0.026(2)
O1 0.110(4) 0.225(5) 0.070(3) 0.000(3) -0.023(2) -0.037(3)
O2 0.171(5) 0.092(3) 0.117(4) 0.029(2) 0.026(3) 0.001(3)
S1 0.0994(13) 0.1314(16) 0.0769(12) 0.0142(10) 0.0006(9) -0.0166(10)

loop_
_atom_type_symbol
_atom_type_description
_atom_type_scat_dispersion_real
_atom_type_scat_dispersion_imag
_atom_type_scat_source
C C 0.0033 0.0016 'International Tables Vol C Tables 4.2.6.8 and 6.1.1.4'
H H 0.0000 0.0000 'International Tables Vol C Tables 4.2.6.8 and 6.1.1.4'
N N 0.0061 0.0033 'International Tables Vol C Tables 4.2.6.8 and 6.1.1.4'
O O 0.0106 0.0060 'International Tables Vol C Tables 4.2.6.8 and 6.1.1.4'
S S 0.1246 0.1234 'International Tables Vol C Tables 4.2.6.8 and 6.1.1.4'

loop_
_geom_angle_atom_site_label_1
_geom_angle_atom_site_label_2
_geom_angle_atom_site_label_3
_geom_angle
C2 C1 C6 120.9(5)
C2 C1 N1 130.8(6)
C6 C1 N1 108.3(5)
C3 C2 C1 118.6(6)
C3 C2 H2 120.7
C1 C2 H2 120.7
C4 C3 C2 121.7(6)
C4 C3 H3 119.1
C2 C3 H3 119.1
C3 C4 C5 121.2(6)
C3 C4 H4 119.4
C5 C4 H4 119.4
C4 C5 C6 118.9(5)
C4 C5 H5 120.6
C6 C5 H5 120.6
C5 C6 C1 118.7(5)
C5 C6 C7 134.9(5)
C1 C6 C7 106.3(5)
C11 C7 C6 108.8(5)
C11 C7 C8 108.5(4)
C6 C7 C8 142.6(5)
C9 C8 C7 108.2(4)
C9 C8 C20 128.1(5)
C7 C8 C20 123.8(4)
C8 C9 C30 128.1(5)
C8 C9 C10 111.4(4)
C30 C9 C10 120.4(4)
C11 C10 C12 118.1(5)
C11 C10 C9 99.4(4)
C12 C10 C9 109.3(5)
C11 C10 H10 109.8
C12 C10 H10 109.8
C9 C10 H10 109.8
C7 C11 N1 110.5(5)
C7 C11 C10 112.4(5)
N1 C11 C10 136.8(5)
C10 C12 H12A 109.5
C10 C12 H12B 109.5
H12A C12 H12B 109.5
C10 C12 H12C 109.5
H12A C12 H12C 109.5
H12B C12 H12C 109.5
C18 C13 C14 119.9(6)
C18 C13 S1 119.4(6)
C14 C13 S1 120.7(5)
C13 C14 C15 120.0(6)
C13 C14 H14 120.0
C15 C14 H14 120.0
C16 C15 C14 121.4(6)
C16 C15 H15 119.3
C14 C15 H15 119.3
C17 C16 C15 116.6(7)
C17 C16 C19 123.0(8)
C15 C16 C19 120.4(8)
C16 C17 C18 124.0(7)
C16 C17 H17 118.0
C18 C17 H17 118.0
C13 C18 C17 118.0(7)
C13 C18 H18 121.0
C17 C18 H18 121.0
C16 C19 H19A 109.5
C16 C19 H19B 109.5
H19A C19 H19B 109.5
C16 C19 H19C 109.5
H19A C19 H19C 109.5
H19B C19 H19C 109.5
C25 C20 C21 116.2(5)
C25 C20 C8 121.5(4)
C21 C20 C8 122.3(4)
C22 C21 C20 122.1(5)
C22 C21 H21 119.0
C20 C21 H21 119.0
C23 C22 C21 121.9(5)
C23 C22 H22 119.1
C21 C22 H22 119.1
C22 C23 C24 116.1(5)
C22 C23 C26 123.6(5)
C24 C23 C26 120.3(5)
C25 C24 C23 122.1(5)
C25 C24 H24 118.9
C23 C24 H24 118.9
C20 C25 C24 121.6(5)
C20 C25 H25 119.2
C24 C25 H25 119.2
C29 C26 C23 110.2(5)
C29 C26 C28 108.7(6)
C23 C26 C28 109.4(5)
C29 C26 C27 109.5(6)
C23 C26 C27 111.4(5)
C28 C26 C27 107.5(6)
C26 C27 H27A 109.5
C26 C27 H27B 109.5
H27A C27 H27B 109.5
C26 C27 H27C 109.5
H27A C27 H27C 109.5
H27B C27 H27C 109.5
C26 C28 H28A 109.5
C26 C28 H28B 109.5
H28A C28 H28B 109.5
C26 C28 H28C 109.5
H28A C28 H28C 109.5
H28B C28 H28C 109.5
C26 C29 H29A 109.5
C26 C29 H29B 109.5
H29A C29 H29B 109.5
C26 C29 H29C 109.5
H29A C29 H29C 109.5
H29B C29 H29C 109.5
C35 C30 C31 116.6(5)
C35 C30 C9 122.4(5)
C31 C30 C9 121.0(5)
C32 C31 C30 122.0(5)
C32 C31 H31 119.0
C30 C31 H31 119.0
C33 C32 C31 121.0(6)
C33 C32 H32 119.5
C31 C32 H32 119.5
C34 C33 C32 118.4(6)
C34 C33 H33 120.8
C32 C33 H33 120.8
C33 C34 C35 121.3(6)
C33 C34 H34 119.3
C35 C34 H34 119.3
C30 C35 C34 120.7(5)
C30 C35 H35 119.6
C34 C35 H35 119.6
C11 N1 C1 106.0(4)
C11 N1 S1 125.8(4)
C1 N1 S1 123.4(4)
O2 S1 O1 120.8(3)
O2 S1 N1 105.0(3)
O1 S1 N1 106.6(3)
O2 S1 C13 109.2(3)
O1 S1 C13 109.2(3)
N1 S1 C13 104.7(2)

loop_
_geom_bond_atom_site_label_1
_geom_bond_atom_site_label_2
_geom_bond_distance
C1 C2 1.386(7)
C1 C6 1.414(6)
C1 N1 1.431(6)
C2 C3 1.381(7)
C2 H2 0.9300
C3 C4 1.359(8)
C3 H3 0.9300
C4 C5 1.388(7)
C4 H4 0.9300
C5 C6 1.408(6)
C5 H5 0.9300
C6 C7 1.444(6)
C7 C11 1.344(6)
C7 C8 1.465(6)
C8 C9 1.338(6)
C8 C20 1.476(6)
C9 C30 1.480(6)
C9 C10 1.536(7)
C10 C11 1.490(6)
C10 C12 1.529(7)
C10 H10 0.9800
C11 N1 1.417(6)
C12 H12A 0.9600
C12 H12B 0.9600
C12 H12C 0.9600
C13 C18 1.364(8)
C13 C14 1.367(7)
C13 S1 1.751(6)
C14 C15 1.370(8)
C14 H14 0.9300
C15 C16 1.369(8)
C15 H15 0.9300
C16 C17 1.354(9)
C16 C19 1.521(9)
C17 C18 1.368(9)
C17 H17 0.9300
C18 H18 0.9300
C19 H19A 0.9600
C19 H19B 0.9600
C19 H19C 0.9600
C20 C25 1.372(6)
C20 C21 1.384(6)
C21 C22 1.377(6)
C21 H21 0.9300
C22 C23 1.373(7)
C22 H22 0.9300
C23 C24 1.382(7)
C23 C26 1.531(7)
C24 C25 1.382(6)
C24 H24 0.9300
C25 H25 0.9300
C26 C29 1.521(8)
C26 C28 1.538(9)
C26 C27 1.540(9)
C27 H27A 0.9600
C27 H27B 0.9600
C27 H27C 0.9600
C28 H28A 0.9600
C28 H28B 0.9600
C28 H28C 0.9600
C29 H29A 0.9600
C29 H29B 0.9600
C29 H29C 0.9600
C30 C35 1.373(7)
C30 C31 1.380(7)
C31 C32 1.366(7)
C31 H31 0.9300
C32 C33 1.362(8)
C32 H32 0.9300
C33 C34 1.342(8)
C33 H33 0.9300
C34 C35 1.398(7)
C34 H34 0.9300
C35 H35 0.9300
N1 S1 1.665(4)
O1 S1 1.441(4)
O2 S1 1.423(4)

loop_
_geom_torsion_atom_site_label_1
_geom_torsion_atom_site_label_2
_geom_torsion_atom_site_label_3
_geom_torsion_atom_site_label_4
_geom_torsion
C6 C1 C2 C3 1.2(7)
N1 C1 C2 C3 -179.9(5)
C1 C2 C3 C4 -1.3(8)
C2 C3 C4 C5 0.7(9)
C3 C4 C5 C6 0.0(7)
C4 C5 C6 C1 0.0(6)
C4 C5 C6 C7 177.5(5)
C2 C1 C6 C5 -0.6(7)
N1 C1 C6 C5 -179.7(4)
C2 C1 C6 C7 -178.8(4)
N1 C1 C6 C7 2.1(5)
C5 C6 C7 C11 -177.6(5)
C1 C6 C7 C11 0.2(5)
C5 C6 C7 C8 6.3(10)
C1 C6 C7 C8 -175.9(6)
C11 C7 C8 C9 0.8(5)
C6 C7 C8 C9 176.9(5)
C11 C7 C8 C20 -178.6(4)
C6 C7 C8 C20 -2.5(9)
C7 C8 C9 C30 174.6(4)
C20 C8 C9 C30 -6.0(8)
C7 C8 C9 C10 -2.1(5)
C20 C8 C9 C10 177.3(4)
C8 C9 C10 C11 2.5(5)
C30 C9 C10 C11 -174.6(4)
C8 C9 C10 C12 -121.8(5)
C30 C9 C10 C12 61.1(6)
C6 C7 C11 N1 -2.4(5)
C8 C7 C11 N1 175.1(4)
C6 C7 C11 C10 -176.6(4)
C8 C7 C11 C10 0.9(5)
C12 C10 C11 C7 115.9(6)
C9 C10 C11 C7 -2.0(5)
C12 C10 C11 N1 -56.1(8)
C9 C10 C11 N1 -174.0(5)
C18 C13 C14 C15 0.8(9)
S1 C13 C14 C15 -177.8(4)
C13 C14 C15 C16 -0.9(9)
C14 C15 C16 C17 0.1(9)
C14 C15 C16 C19 179.8(6)
C15 C16 C17 C18 0.9(11)
C19 C16 C17 C18 -178.9(6)
C14 C13 C18 C17 0.1(9)
S1 C13 C18 C17 178.8(5)
C16 C17 C18 C13 -1.0(11)
C9 C8 C20 C25 -54.9(7)
C7 C8 C20 C25 124.4(5)
C9 C8 C20 C21 126.8(5)
C7 C8 C20 C21 -53.9(6)
C25 C20 C21 C22 1.5(7)
C8 C20 C21 C22 179.8(4)
C20 C21 C22 C23 -1.0(8)
C21 C22 C23 C24 0.0(8)
C21 C22 C23 C26 -179.0(5)
C22 C23 C24 C25 0.5(8)
C26 C23 C24 C25 179.5(5)
C21 C20 C25 C24 -1.0(7)
C8 C20 C25 C24 -179.4(4)
C23 C24 C25 C20 0.0(8)
C22 C23 C26 C29 -128.0(7)
C24 C23 C26 C29 53.1(8)
C22 C23 C26 C28 112.5(7)
C24 C23 C26 C28 -66.5(7)
C22 C23 C26 C27 -6.2(8)
C24 C23 C26 C27 174.8(6)
C8 C9 C30 C35 97.1(6)
C10 C9 C30 C35 -86.4(6)
C8 C9 C30 C31 -85.4(6)
C10 C9 C30 C31 91.1(6)
C35 C30 C31 C32 1.5(8)
C9 C30 C31 C32 -176.2(5)
C30 C31 C32 C33 -0.4(10)
C31 C32 C33 C34 -1.2(10)
C32 C33 C34 C35 1.7(10)
C31 C30 C35 C34 -0.9(9)
C9 C30 C35 C34 176.7(5)
C33 C34 C35 C30 -0.6(10)
C7 C11 N1 C1 3.7(5)
C10 C11 N1 C1 175.8(5)
C7 C11 N1 S1 159.5(4)
C10 C11 N1 S1 -28.4(8)
C2 C1 N1 C11 177.5(5)
C6 C1 N1 C11 -3.5(5)
C2 C1 N1 S1 21.0(7)
C6 C1 N1 S1 -160.0(3)
C11 N1 S1 O2 29.5(5)
C1 N1 S1 O2 -178.6(4)
C11 N1 S1 O1 158.8(4)
C1 N1 S1 O1 -49.3(5)
C11 N1 S1 C13 -85.5(5)
C1 N1 S1 C13 66.4(5)
C18 C13 S1 O2 -41.6(5)
C14 C13 S1 O2 137.0(5)
C18 C13 S1 O1 -175.7(5)
C14 C13 S1 O1 2.9(6)
C18 C13 S1 N1 70.4(5)
C14 C13 S1 N1 -111.0(5)
